data_7117083
loop_
_publ_author_name
'Li Lin'
'Yuhong Yang'
'Mei Wang'
'Luhao Lai'
'Yarong Guo'
'Rui Wang'

_publ_section_title
;
 Oxidative N-heterocyclic carbene catalyzed stereoselective annulation of
 simple aldehydes and 5-alkenyl thiazolones
;
_journal_name_full Chem.Commun.
_journal_page_first 8134
_journal_paper_doi 10.1039/C5cc01587A
_journal_volume 51
_journal_year 2015
_chemical_absolute_configuration ad
_chemical_formula_moiety 'C20 H17 N O2 S'
_chemical_formula_sum 'C20 H17 N O2 S'
_chemical_formula_weight 335.41
_chemical_name_common 3a'
_chemical_name_systematic 'Thiazolo Pyrone 3a''
_space_group_crystal_system monoclinic
_space_group_IT_number 4
_space_group_name_Hall 'P 2yb'
_space_group_name_H-M_alt 'P 1 21 1'
_symmetry_space_group_name_Hall 'P 2yb'
_symmetry_space_group_name_H-M 'P 1 21 1'
_atom_sites_solution_hydrogens geom
_atom_sites_solution_primary direct
_atom_sites_solution_secondary difmap
_audit_creation_date 2014-01-16
_audit_creation_method
;
Olex2 1.2
(compiled 2013.12.10 svn.r2850 for OlexSys, GUI svn.r4736)
;
_audit_update_record
;
2014-12-25 deposited with the CCDC.
2015-03-23 downloaded from the CCDC.
;
_cell_angle_alpha 90.00
_cell_angle_beta 92.824(15)
_cell_angle_gamma 90.00
_cell_formula_units_Z 2
_cell_length_a 5.7825(17)
_cell_length_b 20.098(2)
_cell_length_c 7.3110(8)
_cell_measurement_reflns_used 939
_cell_measurement_temperature 294.59(10)
_cell_measurement_theta_max 22.0720
_cell_measurement_theta_min 4.0570
_cell_volume 848.6(3)
_computing_cell_refinement
;
CrysAlisPro, Agilent Technologies,
Version 1.171.36.28 (release 01-02-2013 CrysAlis171 .NET)
(compiled Feb  1 2013,16:14:44)
;
_computing_data_collection
;
CrysAlisPro, Agilent Technologies,
Version 1.171.36.28 (release 01-02-2013 CrysAlis171 .NET)
(compiled Feb  1 2013,16:14:44)
;
_computing_data_reduction
;
CrysAlisPro, Agilent Technologies,
Version 1.171.36.28 (release 01-02-2013 CrysAlis171 .NET)
(compiled Feb  1 2013,16:14:44)
;
_computing_molecular_graphics 'Olex2 (Dolomanov et al., 2009)'
_computing_publication_material 'Olex2 (Dolomanov et al., 2009)'
_computing_structure_refinement 'ShelXL (Sheldrick, 2008)'
_computing_structure_solution 'ShelXS (Sheldrick, 2008)'
_diffrn_ambient_temperature 294.59(10)
_diffrn_detector_area_resol_mean 16.0733
_diffrn_measured_fraction_theta_full 0.998
_diffrn_measured_fraction_theta_max 0.998
_diffrn_measurement_device_type 'SuperNova, Dual, Cu at zero, Eos'
_diffrn_measurement_method '\w scans'
_diffrn_orient_matrix_UB_11 0.0969360000
_diffrn_orient_matrix_UB_12 -0.0182130000
_diffrn_orient_matrix_UB_13 0.0363501000
_diffrn_orient_matrix_UB_21 0.0278173000
_diffrn_orient_matrix_UB_22 -0.0093033000
_diffrn_orient_matrix_UB_23 -0.0898293000
_diffrn_orient_matrix_UB_31 0.0703053000
_diffrn_orient_matrix_UB_32 0.0288016000
_diffrn_orient_matrix_UB_33 -0.0060585000
_diffrn_radiation_monochromator mirror
_diffrn_radiation_type MoK\a
_diffrn_radiation_wavelength 0.71073
_diffrn_reflns_av_R_equivalents 0.0475
_diffrn_reflns_av_unetI/netI 0.0986
_diffrn_reflns_limit_h_max 4
_diffrn_reflns_limit_h_min -7
_diffrn_reflns_limit_k_max 24
_diffrn_reflns_limit_k_min -23
_diffrn_reflns_limit_l_max 9
_diffrn_reflns_limit_l_min -8
_diffrn_reflns_number 3528
_diffrn_reflns_theta_full 25.50
_diffrn_reflns_theta_max 26.02
_diffrn_reflns_theta_min 3.45
_diffrn_source 'SuperNova (Mo) X-ray Source'
_exptl_absorpt_coefficient_mu 0.202
_exptl_absorpt_correction_T_max 1.00000
_exptl_absorpt_correction_T_min 0.72082
_exptl_absorpt_correction_type multi-scan
_exptl_absorpt_process_details
;
CrysAlisPro, Agilent Technologies,
Version 1.171.36.28 (release 01-02-2013 CrysAlis171 .NET)
(compiled Feb  1 2013,16:14:44)
Empirical absorption correction using spherical harmonics,
 implemented in SCALE3 ABSPACK scaling algorithm.
;
_exptl_crystal_colour 'clear light colourless'
_exptl_crystal_density_diffrn 1.313
_exptl_crystal_density_method 'not measured'
_exptl_crystal_description block
_exptl_crystal_F_000 352
_exptl_crystal_recrystallization_method 'Re-crystallisation from solvent: PE and EA'
_exptl_crystal_size_max 0.35
_exptl_crystal_size_mid 0.34
_exptl_crystal_size_min 0.27
_refine_diff_density_max 0.355
_refine_diff_density_min -0.220
_refine_diff_density_rms 0.041
_refine_ls_abs_structure_details 'Flack H D (1983), Acta Cryst. A39, 876-881'
_refine_ls_abs_structure_Flack -0.02(16)
_refine_ls_extinction_coef 0.073(10)
_refine_ls_extinction_expression Fc^*^=kFc[1+0.001xFc^2^\l^3^/sin(2\q)]^-1/4^
_refine_ls_extinction_method SHELXL
_refine_ls_goodness_of_fit_ref 0.908
_refine_ls_hydrogen_treatment mixed
_refine_ls_matrix_type full
_refine_ls_number_parameters 219
_refine_ls_number_reflns 2860
_refine_ls_number_restraints 1
_refine_ls_restrained_S_all 0.908
_refine_ls_R_factor_all 0.0784
_refine_ls_R_factor_gt 0.0569
_refine_ls_shift/su_max 0.001
_refine_ls_shift/su_mean 0.000
_refine_ls_structure_factor_coef Fsqd
_refine_ls_weighting_details 'calc w=1/[\s^2^(Fo^2^)+(0.1000P)^2^+0.0000P] where P=(Fo^2^+2Fc^2^)/3'
_refine_ls_weighting_scheme calc
_refine_ls_wR_factor_gt 0.1407
_refine_ls_wR_factor_ref 0.1877
_reflns_number_gt 2081
_reflns_number_total 2860
_reflns_threshold_expression >2sigma(I)
_cod_data_source_file c5cc01587a2.cif
_cod_data_source_block yangyh_0114_2
_cod_database_code 7117083
_reflns_odcompleteness_completeness 99.72
_reflns_odcompleteness_iscentric 1
_reflns_odcompleteness_theta 26.32
_olex2_refinement_description
;
1. Fixed Uiso
 At 1.2 times of:
  All C(H) groups, All C(H,H) groups
 At 1.5 times of:
  All C(H,H,H) groups
2.a Ternary CH refined with riding coordinates:
 C1(H1), C2(H2)
2.b Secondary CH2 refined with riding coordinates:
 C19(H19A,H19B)
2.c Aromatic/amide H refined with riding coordinates:
 C8(H8), C9(H9), C10(H10), C11(H11), C12(H12), C14(H14), C15(H15), C16(H16),
 C17(H17), C18(H18)
2.d Idealised Me refined as rotating group:
 C20(H20A,H20B,H20C)
;

loop_
_space_group_symop_id
_space_group_symop_operation_xyz
1 'x, y, z'
2 '-x, y+1/2, -z'

loop_
_atom_site_label
_atom_site_type_symbol
_atom_site_fract_x
_atom_site_fract_y
_atom_site_fract_z
_atom_site_U_iso_or_equiv
_atom_site_adp_type
_atom_site_occupancy
_atom_site_symmetry_multiplicity
_atom_site_calc_flag
_atom_site_disorder_assembly
_atom_site_disorder_group
_atom_site_refinement_flags_posn
S1 S -1.0084(2) -0.08632(7) -0.42270(18) 0.0564(4) Uani 1 1 d . . .
O1 O -0.3501(7) -0.1139(2) -0.9601(6) 0.0792(12) Uani 1 1 d . . .
O2 O -0.4988(6) -0.06173(19) -0.7318(5) 0.0664(11) Uani 1 1 d . . .
N1 N -0.6534(8) -0.0125(2) -0.4790(7) 0.0608(11) Uani 1 1 d . . .
C1 C -0.8633(8) -0.1642(2) -0.7296(7) 0.0484(11) Uani 1 1 d . . .
H1 H -1.0279 -0.1717 -0.7611 0.058 Uiso 1 1 calc . . R
C2 C -0.7439(9) -0.1434(3) -0.9079(7) 0.0538(12) Uani 1 1 d . . .
H2 H -0.8479 -0.1108 -0.9685 0.065 Uiso 1 1 calc . . R
C3 C -0.5193(9) -0.1077(3) -0.8707(8) 0.0585(13) Uani 1 1 d . . .
C4 C -0.6728(9) -0.0603(2) -0.6081(7) 0.0514(11) Uani 1 1 d . . .
C5 C -0.8437(8) -0.1060(2) -0.6030(7) 0.0498(12) Uani 1 1 d . . .
C6 C -0.8240(9) -0.0205(2) -0.3662(7) 0.0526(12) Uani 1 1 d . . .
C7 C -0.8516(10) 0.0197(2) -0.2008(7) 0.0544(12) Uani 1 1 d . . .
C8 C -0.6813(11) 0.0657(3) -0.1462(9) 0.0697(15) Uani 1 1 d . . .
H8 H -0.5539 0.0720 -0.2171 0.084 Uiso 1 1 calc . . R
C9 C -0.7008(12) 0.1018(3) 0.0123(10) 0.0803(19) Uani 1 1 d . . .
H9 H -0.5884 0.1331 0.0463 0.096 Uiso 1 1 calc . . R
C10 C -0.8846(12) 0.0919(3) 0.1202(10) 0.0752(17) Uani 1 1 d . . .
H10 H -0.8940 0.1156 0.2289 0.090 Uiso 1 1 calc . . R
C11 C -1.0572(13) 0.0466(3) 0.0682(10) 0.0787(18) Uani 1 1 d . . .
H11 H -1.1828 0.0402 0.1410 0.094 Uiso 1 1 calc . . R
C12 C -1.0403(11) 0.0112(3) -0.0928(8) 0.0654(15) Uani 1 1 d . . .
H12 H -1.1565 -0.0187 -0.1291 0.078 Uiso 1 1 calc . . R
C13 C -0.7663(8) -0.2268(2) -0.6392(6) 0.0465(10) Uani 1 1 d . . .
C14 C -0.8888(10) -0.2866(3) -0.6458(7) 0.0593(13) Uani 1 1 d . . .
H14 H -1.0349 -0.2879 -0.7048 0.071 Uiso 1 1 calc . . R
C15 C -0.7981(12) -0.3436(3) -0.5670(8) 0.0687(16) Uani 1 1 d . . .
H15 H -0.8822 -0.3830 -0.5764 0.082 Uiso 1 1 calc . . R
C16 C -0.5877(12) -0.3434(3) -0.4755(8) 0.0712(17) Uani 1 1 d . . .
H16 H -0.5266 -0.3821 -0.4230 0.085 Uiso 1 1 calc . . R
C17 C -0.4673(11) -0.2841(3) -0.4627(8) 0.0721(17) Uani 1 1 d . . .
H17 H -0.3253 -0.2828 -0.3974 0.086 Uiso 1 1 calc . . R
C18 C -0.5523(9) -0.2272(3) -0.5440(7) 0.0572(13) Uani 1 1 d . . .
H18 H -0.4656 -0.1883 -0.5354 0.069 Uiso 1 1 calc . . R
C19 C -0.7165(11) -0.1990(3) -1.0469(8) 0.0683(16) Uani 1 1 d . . .
H19A H -0.6394 -0.1812 -1.1511 0.082 Uiso 1 1 calc . . R
H19B H -0.6174 -0.2332 -0.9917 0.082 Uiso 1 1 calc . . R
C20 C -0.9433(11) -0.2308(3) -1.1147(8) 0.0762(17) Uani 1 1 d . . .
H20A H -0.9139 -0.2627 -1.2085 0.114 Uiso 1 1 calc . . GR
H20B H -1.0460 -0.1970 -1.1638 0.114 Uiso 1 1 calc . . GR
H20C H -1.0132 -0.2527 -1.0147 0.114 Uiso 1 1 calc . . GR

loop_
_atom_site_aniso_label
_atom_site_aniso_U_11
_atom_site_aniso_U_22
_atom_site_aniso_U_33
_atom_site_aniso_U_23
_atom_site_aniso_U_13
_atom_site_aniso_U_12
S1 0.0554(7) 0.0562(7) 0.0580(7) -0.0050(6) 0.0057(5) -0.0042(6)
O1 0.066(2) 0.093(3) 0.081(3) -0.007(2) 0.024(2) -0.008(2)
O2 0.065(2) 0.077(3) 0.059(2) -0.0101(19) 0.0154(18) -0.0206(19)
N1 0.070(3) 0.048(2) 0.064(3) -0.001(2) 0.007(2) -0.005(2)
C1 0.036(2) 0.057(3) 0.052(3) 0.002(2) 0.0019(19) 0.000(2)
C2 0.057(3) 0.055(3) 0.049(3) 0.009(2) -0.001(2) 0.007(2)
C3 0.059(3) 0.058(3) 0.059(3) 0.008(3) 0.004(2) 0.007(2)
C4 0.059(3) 0.048(3) 0.047(3) 0.005(2) 0.006(2) -0.002(2)
C5 0.049(3) 0.044(3) 0.057(3) 0.002(2) 0.006(2) 0.001(2)
C6 0.062(3) 0.048(3) 0.048(3) 0.005(2) -0.002(2) 0.002(2)
C7 0.069(3) 0.036(2) 0.058(3) 0.006(2) -0.001(2) 0.010(2)
C8 0.078(4) 0.057(3) 0.074(4) -0.011(3) 0.007(3) -0.007(3)
C9 0.075(4) 0.074(4) 0.091(5) -0.020(4) -0.005(4) -0.005(3)
C10 0.090(4) 0.060(3) 0.075(4) -0.018(3) -0.001(3) 0.004(3)
C11 0.094(5) 0.067(4) 0.077(4) -0.002(3) 0.021(4) 0.007(3)
C12 0.077(4) 0.047(3) 0.073(4) -0.004(3) 0.016(3) -0.003(3)
C13 0.049(2) 0.051(3) 0.040(2) -0.005(2) 0.0059(19) -0.002(2)
C14 0.065(3) 0.058(3) 0.054(3) -0.009(2) -0.002(2) -0.010(3)
C15 0.099(5) 0.045(3) 0.063(4) -0.004(3) 0.004(3) -0.009(3)
C16 0.104(5) 0.056(3) 0.053(3) 0.003(3) -0.006(3) 0.015(3)
C17 0.076(4) 0.077(4) 0.063(4) 0.013(3) -0.007(3) 0.020(3)
C18 0.057(3) 0.051(3) 0.062(3) 0.003(3) -0.010(2) -0.002(2)
C19 0.080(4) 0.075(4) 0.051(3) -0.009(3) 0.007(3) 0.003(3)
C20 0.095(4) 0.075(4) 0.057(4) -0.008(3) -0.005(3) -0.014(3)

loop_
_atom_type_symbol
_atom_type_description
_atom_type_scat_dispersion_real
_atom_type_scat_dispersion_imag
_atom_type_scat_source
C C 0.0033 0.0016 'International Tables Vol C Tables 4.2.6.8 and 6.1.1.4'
H H 0.0000 0.0000 'International Tables Vol C Tables 4.2.6.8 and 6.1.1.4'
N N 0.0061 0.0033 'International Tables Vol C Tables 4.2.6.8 and 6.1.1.4'
O O 0.0106 0.0060 'International Tables Vol C Tables 4.2.6.8 and 6.1.1.4'
S S 0.1246 0.1234 'International Tables Vol C Tables 4.2.6.8 and 6.1.1.4'

loop_
_geom_angle_atom_site_label_1
_geom_angle_atom_site_label_2
_geom_angle_atom_site_label_3
_geom_angle
_geom_angle_site_symmetry_1
_geom_angle_site_symmetry_3
C5 S1 C6 90.0(2) . .
C3 O2 C4 117.2(4) . .
C6 N1 C4 108.1(4) . .
C2 C1 H1 108.0 . .
C5 C1 H1 108.0 . .
C5 C1 C2 106.6(4) . .
C5 C1 C13 111.4(4) . .
C13 C1 H1 108.0 . .
C13 C1 C2 114.6(4) . .
C1 C2 H2 105.6 . .
C3 C2 C1 113.1(4) . .
C3 C2 H2 105.6 . .
C3 C2 C19 110.8(4) . .
C19 C2 C1 115.2(4) . .
C19 C2 H2 105.6 . .
O1 C3 O2 115.2(5) . .
O1 C3 C2 124.8(5) . .
O2 C3 C2 119.9(5) . .
N1 C4 O2 115.7(4) . .
N1 C4 C5 120.1(5) . .
C5 C4 O2 124.1(5) . .
C1 C5 S1 129.1(3) . .
C4 C5 S1 107.5(4) . .
C4 C5 C1 123.3(4) . .
N1 C6 S1 114.2(4) . .
N1 C6 C7 124.1(5) . .
C7 C6 S1 121.6(4) . .
C8 C7 C6 119.7(5) . .
C12 C7 C6 121.4(5) . .
C12 C7 C8 118.9(5) . .
C7 C8 H8 119.9 . .
C9 C8 C7 120.3(6) . .
C9 C8 H8 119.9 . .
C8 C9 H9 119.8 . .
C10 C9 C8 120.5(6) . .
C10 C9 H9 119.8 . .
C9 C10 H10 119.8 . .
C9 C10 C11 120.3(6) . .
C11 C10 H10 119.8 . .
C10 C11 H11 120.3 . .
C12 C11 C10 119.3(6) . .
C12 C11 H11 120.3 . .
C7 C12 H12 119.6 . .
C11 C12 C7 120.7(6) . .
C11 C12 H12 119.6 . .
C14 C13 C1 121.6(4) . .
C18 C13 C1 121.6(4) . .
C18 C13 C14 116.8(4) . .
C13 C14 H14 119.3 . .
C15 C14 C13 121.4(5) . .
C15 C14 H14 119.3 . .
C14 C15 H15 119.4 . .
C16 C15 C14 121.2(5) . .
C16 C15 H15 119.4 . .
C15 C16 H16 120.9 . .
C15 C16 C17 118.1(5) . .
C17 C16 H16 120.9 . .
C16 C17 H17 119.2 . .
C18 C17 C16 121.5(5) . .
C18 C17 H17 119.2 . .
C13 C18 H18 119.5 . .
C17 C18 C13 120.9(5) . .
C17 C18 H18 119.5 . .
C2 C19 H19A 108.7 . .
C2 C19 H19B 108.7 . .
H19A C19 H19B 107.6 . .
C20 C19 C2 114.2(5) . .
C20 C19 H19A 108.7 . .
C20 C19 H19B 108.7 . .
C19 C20 H20A 109.5 . .
C19 C20 H20B 109.5 . .
C19 C20 H20C 109.5 . .
H20A C20 H20B 109.5 . .
H20A C20 H20C 109.5 . .
H20B C20 H20C 109.5 . .

loop_
_geom_bond_atom_site_label_1
_geom_bond_atom_site_label_2
_geom_bond_distance
_geom_bond_site_symmetry_2
S1 C5 1.710(5) .
S1 C6 1.737(5) .
O1 C3 1.210(6) .
O2 C3 1.373(6) .
O2 C4 1.386(6) .
N1 C4 1.347(7) .
N1 C6 1.326(7) .
C1 H1 0.9800 .
C1 C2 1.561(7) .
C1 C5 1.492(7) .
C1 C13 1.517(7) .
C2 H2 0.9800 .
C2 C3 1.497(7) .
C2 C19 1.524(7) .
C4 C5 1.351(7) .
C6 C7 1.469(7) .
C7 C8 1.394(8) .
C7 C12 1.389(8) .
C8 H8 0.9300 .
C8 C9 1.377(9) .
C9 H9 0.9300 .
C9 C10 1.369(10) .
C10 H10 0.9300 .
C10 C11 1.390(9) .
C11 H11 0.9300 .
C11 C12 1.384(8) .
C12 H12 0.9300 .
C13 C14 1.394(7) .
C13 C18 1.390(6) .
C14 H14 0.9300 .
C14 C15 1.374(8) .
C15 H15 0.9300 .
C15 C16 1.359(9) .
C16 H16 0.9300 .
C16 C17 1.381(9) .
C17 H17 0.9300 .
C17 C18 1.369(7) .
C18 H18 0.9300 .
C19 H19A 0.9700 .
C19 H19B 0.9700 .
C19 C20 1.520(8) .
C20 H20A 0.9600 .
C20 H20B 0.9600 .
C20 H20C 0.9600 .

loop_
_geom_torsion_atom_site_label_1
_geom_torsion_atom_site_label_2
_geom_torsion_atom_site_label_3
_geom_torsion_atom_site_label_4
_geom_torsion
_geom_torsion_site_symmetry_1
_geom_torsion_site_symmetry_2
_geom_torsion_site_symmetry_3
_geom_torsion_site_symmetry_4
S1 C6 C7 C8 170.8(4) . . . .
S1 C6 C7 C12 -6.7(7) . . . .
O2 C4 C5 S1 177.2(4) . . . .
O2 C4 C5 C1 0.8(8) . . . .
N1 C4 C5 S1 2.5(6) . . . .
N1 C4 C5 C1 -173.9(4) . . . .
N1 C6 C7 C8 -5.7(7) . . . .
N1 C6 C7 C12 176.8(5) . . . .
C1 C2 C3 O1 142.9(5) . . . .
C1 C2 C3 O2 -40.4(6) . . . .
C1 C2 C19 C20 59.1(6) . . . .
C1 C13 C14 C15 178.6(5) . . . .
C1 C13 C18 C17 179.8(5) . . . .
C2 C1 C5 S1 157.6(4) . . . .
C2 C1 C5 C4 -26.8(6) . . . .
C2 C1 C13 C14 -107.1(5) . . . .
C2 C1 C13 C18 73.6(6) . . . .
C3 O2 C4 N1 -176.9(4) . . . .
C3 O2 C4 C5 8.2(7) . . . .
C3 C2 C19 C20 -171.0(5) . . . .
C4 O2 C3 O1 -170.1(5) . . . .
C4 O2 C3 C2 13.0(7) . . . .
C4 N1 C6 S1 -0.8(5) . . . .
C4 N1 C6 C7 175.9(4) . . . .
C5 S1 C6 N1 1.8(4) . . . .
C5 S1 C6 C7 -175.0(4) . . . .
C5 C1 C2 C3 43.6(5) . . . .
C5 C1 C2 C19 172.4(4) . . . .
C5 C1 C13 C14 131.8(5) . . . .
C5 C1 C13 C18 -47.5(6) . . . .
C6 S1 C5 C1 173.8(4) . . . .
C6 S1 C5 C4 -2.3(4) . . . .
C6 N1 C4 O2 -176.3(4) . . . .
C6 N1 C4 C5 -1.2(6) . . . .
C6 C7 C8 C9 -177.5(5) . . . .
C6 C7 C12 C11 176.2(5) . . . .
C7 C8 C9 C10 1.5(10) . . . .
C8 C7 C12 C11 -1.3(8) . . . .
C8 C9 C10 C11 -1.9(10) . . . .
C9 C10 C11 C12 0.6(10) . . . .
C10 C11 C12 C7 1.0(9) . . . .
C12 C7 C8 C9 0.0(8) . . . .
C13 C1 C2 C3 -80.1(5) . . . .
C13 C1 C2 C19 48.6(5) . . . .
C13 C1 C5 S1 -76.7(5) . . . .
C13 C1 C5 C4 98.9(5) . . . .
C13 C14 C15 C16 1.7(9) . . . .
C14 C13 C18 C17 0.6(8) . . . .
C14 C15 C16 C17 0.4(9) . . . .
C15 C16 C17 C18 -2.0(10) . . . .
C16 C17 C18 C13 1.5(9) . . . .
C18 C13 C14 C15 -2.1(8) . . . .
C19 C2 C3 O1 11.9(8) . . . .
C19 C2 C3 O2 -171.4(4) . . . .
